data_9017144
loop_
_publ_author_name
'Xu, Huifang'
'Lee, Seungyeol'
'Xu, Hongwu'

_publ_section_title
;
 Luogufengite: A new nano-mineral of Fe2O3 polymorph with giant coercive field
;
_journal_name_full 'American Mineralogist'
_journal_page_first 711
_journal_page_last 719
_journal_volume 102
_journal_year 2017
_chemical_compound_source 'basaltic scoria, Menan Volcanic Complex, Rexburg, Idaho'
_chemical_formula_sum 'Al0.235 Fe1.765 O3'
_chemical_name_mineral Luogufengite
_space_group_IT_number 33
_space_group_name_Hall 'P 2c -2n'
_space_group_name_H-M_alt 'P n a 21'
_symmetry_space_group_name_H-M 'P n a 21'
_cell_angle_alpha 90
_cell_angle_beta 90
_cell_angle_gamma 90
_cell_formula_units_Z 8
_cell_length_a 5.0647
_cell_length_b 8.7131
_cell_length_c 9.3842
_cell_volume 414.118
_database_code_amcsd 0020692
_exptl_crystal_density_diffrn 4.905
_cod_data_source_file inputs/fixed/downloads/05/05865.cif
_cod_data_source_block 05865
_cod_original_formula_sum 'Fe1.765 Al.235 O3'
_cod_database_code 9017144

loop_
_space_group_symop_operation_xyz
x,y,z
1/2+x,1/2-y,z
1/2-x,1/2+y,1/2+z
-x,-y,1/2+z

loop_
_atom_site_label
_atom_site_fract_x
_atom_site_fract_y
_atom_site_fract_z
_atom_site_occupancy
Fe1 0.19410 0.15690 0.57890 1.00000
Fe2 0.68440 0.02280 0.78930 1.00000
Fe3 0.18780 0.15310 0.00000 0.73000
Fe4 0.80810 0.16020 0.30440 0.80000
Al3 0.18780 0.15310 0.00000 0.27000
Al4 0.80810 0.16020 0.30440 0.20000
O1 0.98120 0.33560 0.43960 1.00000
O2 0.51060 0.49530 0.41540 1.00000
O3 0.64770 0.98690 0.19610 1.00000
O4 0.15690 0.15680 0.19020 1.00000
O5 0.83250 0.17050 0.66510 1.00000
O6 0.53910 0.17170 0.94230 1.00000

loop_
_cod_related_entry_id
_cod_related_entry_database
_cod_related_entry_code
1 AMCSD 0020692
